data_2002058
loop_
_publ_author_name
'Lamprecht, G. J.'
'Swarts, J. C.'
'Conradie, J.'
'Leipoldt, J. G.'

_publ_section_title
;Structure of
 carbonyl[(ferrocenecarbonyl)trifluoroacetonato-\k<i>O</i>,\k<i>O</i>]triphenylphosphinerhodium(I)
;
_journal_issue 1
_journal_name_full 'Acta Crystallographica Section C'
_journal_page_first 82
_journal_page_last 84
_journal_paper_doi 10.1107/S0108270192002506
_journal_volume 49
_journal_year 1993
_chemical_formula_sum 'C33 H25 F3 Fe O3 P Rh'
_chemical_formula_weight 716.28
_space_group_crystal_system triclinic
_space_group_IT_number 2
_space_group_name_Hall '-P 1'
_space_group_name_H-M_alt 'P -1'
_cell_angle_alpha 107.770(10)
_cell_angle_beta 100.450(10)
_cell_angle_gamma 107.760(10)
_cell_formula_units_Z 2
_cell_length_a 10.439(2)
_cell_length_b 12.6050(10)
_cell_length_c 13.3070(10)
_cell_volume 1513.5(4)
_diffrn_radiation_type Mo
_diffrn_radiation_wavelength 0.71073
_exptl_absorpt_coefficient_mu 1.034
_exptl_crystal_density_diffrn 1.52
_exptl_crystal_density_meas 1.57
_exptl_crystal_F_000 716
_cod_data_source_file al0523.cif
_cod_data_source_block al0523_structure_1_of_1
_cod_depositor_comments
;
 Updating space group information and adding the symmetry operation list.

 Antanas Vaitkus,
 2018-06-14
;
_cod_original_formula_sum 'C33 H25 F3 Fe1 O3 P1 Rh1'
_cod_database_code 2002058

loop_
_space_group_symop_id
_space_group_symop_operation_xyz
1 x,y,z
2 -x,-y,-z

loop_
_atom_site_label
_atom_site_fract_x
_atom_site_fract_y
_atom_site_fract_z
_atom_site_U_iso_or_equiv
Rh .20935(3) .31177(3) .08589(3) .04331(7)
Fe .70355(6) .69269(5) .40459(5) .04580(10)
P .31761(10) .18601(8) .03346(9) .0393(2)
O(1) .3825(3) .4066(2) .2235(2) .0490(10)
O(2) .1175(3) .4287(3) .1546(3) .0580(10)
C(51) .2223(4) .0382(3) -.0801(3) .0420(10)
C(1) .4030(4) .4978(3) .3079(3) .0450(10)
C(31) .4753(4) .2489(3) -.0031(3) .0410(10)
C(5) .0626(5) .2296(4) -.0392(4) .0560(10)
C(15) .6564(5) .5150(4) .3781(4) .0510(10)
H(15) .6562(5) .4463(4) .3057(4) ?
O(3) -.0309(4) .1803(4) -.1189(3) .0830(10)
C(3) .1729(5) .5112(4) .2504(4) .0540(10)
C(32) .5325(5) .1760(4) -.0653(4) .0510(10)
H(32) .4812(5) .0791(4) -.0950(4) ?
C(36) .5425(5) .3738(4) .0333(4) .0540(10)
H(36) .4987(5) .4321(4) .0801(4) ?
C(12) .5865(5) .6422(4) .5003(4) .0540(10)
H(12) .5235(5) .6873(4) .5367(4) ?
C(11) .5401(4) .5480(3) .3929(3) .0460(10)
C(41) .3772(4) .1498(3) .1517(3) .0430(10)
C(56) .1700(5) .0327(4) -.1851(4) .0600(10)
H(56) .1832(5) .1150(4) -.1988(4) ?
C(53) .1340(5) -.1793(4) -.1526(4) .0610(10)
H(53) .1195(5) -.2617(4) -.1389(4) ?
C(33) .6552(5) .2269(5) -.0897(4) .0600(10)
H(33) .6985(5) .1696(5) -.1384(4) ?
C(43) .3150(7) .0686(5) .2863(4) .0730(10)
H(43) .2364(7) .0298(5) .3215(4) ?
C(42) .2766(5) .1019(4) .1986(4) .0560(10)
H(42) .1684(5) .0906(4) .1668(4) ?
C(2) .3027(5) .5499(4) .3250(4) .0550(10)
H(2) .3302(5) .6253(4) .4019(4) ?
C(14) .7726(5) .5884(4) .4751(4) .0560(10)
H(14) .8765(5) .5857(4) .4891(4) ?
C(54) .0829(5) -.1837(4) -.2567(5) .0700(10)
H(54) .0289(5) -.2698(4) -.3255(5) ?
C(46) .5167(5) .1664(4) .1950(4) .0560(10)
H(46) .5961(5) .2037(4) .1597(4) ?
C(44) .4530(7) .0851(5) .3282(4) .076(2)
H(44) .4827(7) .0591(5) .3963(4) ?
C(13) .7292(5) .6659(4) .5505(4) .0560(10)
H(13) .7939(5) .7318(4) .6321(4) ?
C(52) .2042(5) -.0689(3) -.0651(4) .0500(10)
H(52) .2459(5) -.0659(3) .0166(4) ?
C(34) .7210(5) .3500(5) -.0516(4) .0600(10)
H(34) .8169(5) .3895(5) -.0699(4) ?
C(35) .6658(5) .4231(4) .0094(4) .0620(10)
H(35) .7187(5) .5199(4) .0391(4) ?
F(3) -.0366(5) .5022(5) .2901(6) .169(2)
C(45) .5530(7) .1345(5) .2840(5) .0750(10)
H(45) .6617(7) .1488(5) .3188(5) ?
C(23) .8097(7) .8706(4) .4376(5) .0750(10)
H(23) .8620(7) .9419(4) .5188(5) ?
C(22) .6686(6) .8318(5) .3758(6) .078(2)
H(22) .5925(6) .8676(5) .4005(6) ?
F(2) .0283(6) .6129(6) .2117(5) .166(2)
F(1) .1269(5) .6632(5) .3770(5) .191(2)
C(25) .7687(7) .7190(5) .2769(5) .0730(10)
H(25) .7839(7) .6522(5) .2121(5) ?
C(55) .1005(5) -.0783(5) -.2736(4) .0720(10)
H(55) .0602(5) -.0818(5) -.3558(4) ?
C(4) .0759(6) .5742(6) .2841(6) .082(2)
C(24) .8706(6) .8009(5) .3759(5) .0720(10)
H(24) .9787(6) .8093(5) .4010(5) ?
C(21) .6442(6) .7372(6) .2752(5) .082(2)
H(21) .5460(6) .6880(6) .2088(5) ?

loop_
_geom_angle_atom_site_label_1
_geom_angle_atom_site_label_2
_geom_angle_atom_site_label_3
_geom_angle
P Rh O(1) 85.90(10)
O(1) Rh O(2) 88.60(10)
O(1) Rh C(5) 177.2(2)
Rh O(1) C(1) 128.5(3)
O(1) C(1) C(11) 116.0(3)
C(11) C(1) C(2) 119.7(4)
O(2) C(3) C(2) 130.3(4)
C(2) C(3) C(4) 117.3(5)
C(1) C(2) C(3) 124.3(4)
C(3) C(4) F(2) 112.8(5)
P Rh O(2) 172.70(10)
P Rh C(5) 92.70(10)
O(2) Rh C(5) 92.9(2)
Rh O(2) C(3) 123.7(3)
O(1) C(1) C(2) 124.3(4)
Rh C(5) O(3) 178.1(4)
O(2) C(3) C(4) 112.4(4)
C(1) C(11) C(12) 128.0(4)
C(3) C(4) F(3) 112.0(5)

loop_
_geom_bond_atom_site_label_1
_geom_bond_atom_site_label_2
_geom_bond_distance
Rh P 2.2320(10)
Rh O(2) 2.070(3)
Fe C(12) 2.027(4)
Fe C(14) 2.052(5)
Fe C(21) 2.020(5)
O(2) C(3) 1.264(5)
C(1) C(2) 1.413(5)
C(3) C(2) 1.368(6)
C(12) C(11) 1.432(6)
F(2) C(4) 1.295(8)
Rh O(1) 2.048(3)
Rh C(5) 1.801(5)
Fe C(11) 2.023(4)
Fe C(23) 2.039(5)
O(1) C(1) 1.266(5)
C(1) C(11) 1.467(6)
C(5) O(3) 1.147(5)
C(3) C(4) 1.515(6)
F(3) C(4) 1.280(7)
F(1) C(4) 1.273(7)
